data_4332455
loop_
_publ_author_name
'Liu, Lihua'
'Zakharov, Lev N.'
'Golen, James A.'
'Rheingold, Arnold L.'
'Watson, William H.'
'Hanna, Tracy A.'

_publ_section_title
;
 Molybdocalixarene Structure Control via Rim Deprotonation. Synthesis,
 Characterization, and Crystal Structures of Calix[4]arene Mo(VI) Monooxo
 Complexes and Calix[4]arene Alkali Metal/Mo(VI) Dioxo Complexes
;
_journal_issue 10
_journal_name_full 'Inorganic Chemistry'
_journal_page_first 4247
_journal_page_last 4260
_journal_paper_doi 10.1021/ic060404d
_journal_volume 45
_journal_year 2006
_chemical_formula_sum 'C68 H90 K2 Mo O12'
_chemical_formula_weight 1273.54
_chemical_name_systematic
; 
 ? 
;
_space_group_IT_number 2
_symmetry_cell_setting triclinic
_symmetry_space_group_name_Hall '-P 1'
_symmetry_space_group_name_H-M 'P -1'
_atom_sites_solution_hydrogens geom
_atom_sites_solution_primary direct
_atom_sites_solution_secondary difmap
_audit_creation_method SHELXL-97
_cell_angle_alpha 95.1550(10)
_cell_angle_beta 105.5130(10)
_cell_angle_gamma 112.4380(10)
_cell_formula_units_Z 2
_cell_length_a 12.1548(7)
_cell_length_b 14.1043(8)
_cell_length_c 22.5902(13)
_cell_measurement_reflns_used 7967
_cell_measurement_temperature 150(2)
_cell_measurement_theta_max 28.26
_cell_measurement_theta_min 2.81
_cell_volume 3368.1(3)
_computing_cell_refinement 'Bruker SMART'
_computing_data_collection 'Bruker SMART'
_computing_data_reduction 'Bruker SAINT'
_computing_molecular_graphics 'Bruker SHELXTL'
_computing_publication_material 'Bruker SHELXTL'
_computing_structure_refinement 'SHELXL-97 (Sheldrick, 1997)'
_computing_structure_solution 'SHELXS-97 (Sheldrick, 1990)'
_diffrn_ambient_temperature 150(2)
_diffrn_measured_fraction_theta_full 0.868
_diffrn_measured_fraction_theta_max 0.868
_diffrn_measurement_device_type 'CCD area detector'
_diffrn_measurement_method 'phi and omega scans'
_diffrn_radiation_monochromator graphite
_diffrn_radiation_source 'fine-focus sealed tube'
_diffrn_radiation_type MoK\a
_diffrn_radiation_wavelength 0.71073
_diffrn_reflns_av_R_equivalents 0.0151
_diffrn_reflns_av_sigmaI/netI 0.0324
_diffrn_reflns_limit_h_max 15
_diffrn_reflns_limit_h_min -15
_diffrn_reflns_limit_k_max 18
_diffrn_reflns_limit_k_min -18
_diffrn_reflns_limit_l_max 13
_diffrn_reflns_limit_l_min -29
_diffrn_reflns_number 20640
_diffrn_reflns_theta_full 28.26
_diffrn_reflns_theta_max 28.26
_diffrn_reflns_theta_min 1.68
_exptl_absorpt_coefficient_mu 0.376
_exptl_absorpt_correction_T_max 1.000
_exptl_absorpt_correction_T_min 0.931
_exptl_absorpt_correction_type multi-scan
_exptl_absorpt_process_details SADABS
_exptl_crystal_colour Yellow
_exptl_crystal_density_diffrn 1.256
_exptl_crystal_density_meas 0
_exptl_crystal_density_method 'not measured'
_exptl_crystal_description Block
_exptl_crystal_F_000 1348
_exptl_crystal_size_max 0.35
_exptl_crystal_size_mid 0.25
_exptl_crystal_size_min 0.20
_refine_diff_density_max 1.473
_refine_diff_density_min -0.719
_refine_diff_density_rms 0.117
_refine_ls_extinction_method none
_refine_ls_goodness_of_fit_ref 1.096
_refine_ls_hydrogen_treatment mixed
_refine_ls_matrix_type full
_refine_ls_number_parameters 693
_refine_ls_number_reflns 14479
_refine_ls_number_restraints 12
_refine_ls_restrained_S_all 1.098
_refine_ls_R_factor_all 0.0715
_refine_ls_R_factor_gt 0.0663
_refine_ls_shift/su_max 0.004
_refine_ls_shift/su_mean 0.000
_refine_ls_structure_factor_coef Fsqd
_refine_ls_weighting_details 'calc w=1/[\s^2^(Fo^2^)+(0.0983P)^2^+7.2415P] where P=(Fo^2^+2Fc^2^)/3'
_refine_ls_weighting_scheme calc
_refine_ls_wR_factor_gt 0.1809
_refine_ls_wR_factor_ref 0.1855
_reflns_number_gt 13217
_reflns_number_total 14479
_reflns_threshold_expression >2sigma(I)
_cod_data_source_file ic060404dsup1.cif
_cod_data_source_block tcu25
_cod_depositor_comments
;
The following automatic conversions were performed:

'_symmetry_cell_setting' value 'Triclinic' changed to 'triclinic'
according to /home/saulius/struct/CIF-dictionaries/cif_core.dic
dictionary named 'cif_core.dic' version 2.4.2 from 2011-04-26.

Automatic conversion script
Id: cif_fix_values 1891 2012-01-12 08:04:46Z andrius 
;
_cod_original_sg_symbol_H-M P-1
_cod_original_formula_sum 'C68 H90 K2 Mo1 O12'
_cod_database_code 4332455

loop_
_symmetry_equiv_pos_as_xyz
'x, y, z'
'-x, -y, -z'

loop_
_atom_site_label
_atom_site_type_symbol
_atom_site_fract_x
_atom_site_fract_y
_atom_site_fract_z
_atom_site_U_iso_or_equiv
_atom_site_adp_type
_atom_site_occupancy
_atom_site_symmetry_multiplicity
_atom_site_calc_flag
_atom_site_refinement_flags
_atom_site_disorder_assembly
_atom_site_disorder_group
Mo1 Mo 0.53281(2) 0.14283(2) 0.132331(12) 0.02035(10) Uani 1 1 d . . .
K1 K 0.56430(7) 0.15818(6) -0.01905(3) 0.02803(17) Uani 1 1 d . . .
K2 K 0.46427(8) 0.09560(7) 0.29251(4) 0.03221(18) Uani 1 1 d . . .
O1 O 0.6989(2) 0.15052(19) 0.18494(11) 0.0239(5) Uani 1 1 d . . .
O2 O 0.4635(2) 0.02630(17) 0.18173(10) 0.0208(4) Uani 1 1 d . . .
O3 O 0.3558(2) 0.12943(19) 0.10882(11) 0.0258(5) Uani 1 1 d . . .
O4 O 0.5448(2) 0.22088(18) 0.21773(11) 0.0228(5) Uani 1 1 d . . .
O5 O 0.5932(2) 0.25511(19) 0.10500(12) 0.0285(5) Uani 1 1 d . . .
O6 O 0.5057(2) 0.04561(19) 0.07048(11) 0.0261(5) Uani 1 1 d . . .
O7 O 0.7946(3) 0.1821(4) 0.04539(17) 0.0635(10) Uani 1 1 d D . .
O8 O 0.3738(4) 0.2242(3) -0.04188(17) 0.0599(10) Uani 1 1 d . . .
O9 O 0.5166(4) 0.2210(3) 0.40523(15) 0.0530(8) Uani 1 1 d . . .
O10 O 0.3620(4) -0.0885(3) 0.3321(2) 0.0748(12) Uani 1 1 d . E .
C1 C 0.7199(3) 0.1369(3) 0.24444(15) 0.0228(6) Uani 1 1 d . . .
C2 C 0.7694(3) 0.2230(3) 0.29527(17) 0.0260(7) Uani 1 1 d . . .
C3 C 0.7890(3) 0.2062(3) 0.35629(16) 0.0287(7) Uani 1 1 d . . .
H3A H 0.8311 0.2685 0.3922 0.034 Uiso 1 1 calc R . .
C4 C 0.7625(3) 0.1067(3) 0.36950(16) 0.0292(7) Uani 1 1 d . . .
C5 C 0.7127(3) 0.0225(3) 0.31809(16) 0.0268(7) Uani 1 1 d . . .
H5A H 0.6982 -0.0491 0.3263 0.032 Uiso 1 1 calc R . .
C6 C 0.6911(3) 0.0351(3) 0.25648(16) 0.0244(7) Uani 1 1 d . . .
C7 C 0.7916(4) 0.0879(4) 0.43686(18) 0.0401(9) Uani 1 1 d . . .
C8 C 0.8383(6) 0.1886(5) 0.4862(2) 0.0589(13) Uani 1 1 d . . .
H8A H 0.9154 0.2416 0.4825 0.088 Uiso 1 1 calc R . .
H8B H 0.8562 0.1735 0.5283 0.088 Uiso 1 1 calc R . .
H8C H 0.7734 0.2153 0.4793 0.088 Uiso 1 1 calc R . .
C9 C 0.8937(7) 0.0476(7) 0.4490(3) 0.082(2) Uani 1 1 d . . .
H9A H 0.9698 0.0997 0.4441 0.123 Uiso 1 1 calc R . .
H9B H 0.8639 -0.0185 0.4189 0.123 Uiso 1 1 calc R . .
H9C H 0.9130 0.0357 0.4919 0.123 Uiso 1 1 calc R . .
C10 C 0.6724(6) 0.0075(5) 0.4451(3) 0.0668(16) Uani 1 1 d . . .
H10A H 0.6399 -0.0581 0.4141 0.100 Uiso 1 1 calc R . .
H10B H 0.6084 0.0353 0.4389 0.100 Uiso 1 1 calc R . .
H10C H 0.6926 -0.0060 0.4876 0.100 Uiso 1 1 calc R . .
C11 C 0.6455(3) -0.0575(3) 0.20286(16) 0.0267(7) Uani 1 1 d . . .
H11A H 0.6857 -0.1040 0.2180 0.032 Uiso 1 1 calc R . .
H11B H 0.6773 -0.0306 0.1689 0.032 Uiso 1 1 calc R . .
C12 C 0.5049(3) -0.1248(3) 0.17380(15) 0.0244(6) Uani 1 1 d . . .
C13 C 0.4213(3) -0.0764(3) 0.16138(15) 0.0221(6) Uani 1 1 d . . .
C14 C 0.2928(3) -0.1382(3) 0.12709(16) 0.0266(7) Uani 1 1 d . . .
C15 C 0.2503(3) -0.2467(3) 0.10961(18) 0.0319(8) Uani 1 1 d . . .
H15A H 0.1634 -0.2882 0.0874 0.038 Uiso 1 1 calc R . .
C16 C 0.3302(4) -0.2967(3) 0.12339(19) 0.0341(8) Uani 1 1 d . . .
C17 C 0.4585(4) -0.2331(3) 0.15531(17) 0.0299(7) Uani 1 1 d . . .
H17A H 0.5153 -0.2651 0.1645 0.036 Uiso 1 1 calc R . .
C18 C 0.2803(5) -0.4168(3) 0.1066(3) 0.0546(13) Uani 1 1 d . . .
C19 C 0.2417(7) -0.4584(5) 0.1639(4) 0.084(2) Uani 1 1 d . . .
H19A H 0.2086 -0.5351 0.1552 0.127 Uiso 1 1 calc R . .
H19B H 0.1768 -0.4373 0.1701 0.127 Uiso 1 1 calc R . .
H19C H 0.3158 -0.4284 0.2020 0.127 Uiso 1 1 calc R . .
C20 C 0.3811(6) -0.4524(4) 0.1032(4) 0.0733(18) Uani 1 1 d . . .
H20A H 0.4110 -0.4293 0.0685 0.110 Uiso 1 1 calc R . .
H20B H 0.3463 -0.5291 0.0960 0.110 Uiso 1 1 calc R . .
H20C H 0.4515 -0.4217 0.1428 0.110 Uiso 1 1 calc R . .
C21 C 0.1609(7) -0.4663(4) 0.0514(3) 0.088(2) Uani 1 1 d . . .
H21A H 0.1779 -0.4440 0.0137 0.132 Uiso 1 1 calc R . .
H21B H 0.0981 -0.4444 0.0598 0.132 Uiso 1 1 calc R . .
H21C H 0.1286 -0.5430 0.0447 0.132 Uiso 1 1 calc R . .
C22 C 0.2057(3) -0.0854(3) 0.10528(17) 0.0294(7) Uani 1 1 d . . .
H22A H 0.1179 -0.1397 0.0923 0.035 Uiso 1 1 calc R . .
H22B H 0.2196 -0.0601 0.0673 0.035 Uiso 1 1 calc R . .
C23 C 0.2170(3) 0.0061(3) 0.15130(16) 0.0266(7) Uani 1 1 d . . .
C24 C 0.1519(3) -0.0121(3) 0.19448(18) 0.0310(8) Uani 1 1 d . . .
H24A H 0.0959 -0.0860 0.1936 0.037 Uiso 1 1 calc R . .
C25 C 0.1573(3) 0.0693(3) 0.23679(18) 0.0328(8) Uani 1 1 d . . .
C26 C 0.2299(3) 0.1719(3) 0.23355(17) 0.0302(7) Uani 1 1 d . . .
H26A H 0.2271 0.2315 0.2597 0.036 Uiso 1 1 calc R . .
C27 C 0.2956(3) 0.1942(3) 0.19078(17) 0.0271(7) Uani 1 1 d . . .
C28 C 0.2894(3) 0.1101(3) 0.14915(16) 0.0252(7) Uani 1 1 d . . .
C29 C 0.0850(4) 0.0512(4) 0.2839(2) 0.0431(10) Uani 1 1 d . . .
C30 C -0.0005(6) 0.1103(6) 0.2732(3) 0.0754(19) Uani 1 1 d . . .
H30A H -0.0612 0.0828 0.2305 0.113 Uiso 1 1 calc R . .
H30B H 0.0514 0.1854 0.2787 0.113 Uiso 1 1 calc R . .
H30C H -0.0458 0.1002 0.3038 0.113 Uiso 1 1 calc R . .
C31 C 0.1778(5) 0.0937(6) 0.3498(2) 0.0714(18) Uani 1 1 d . . .
H31A H 0.2318 0.0561 0.3570 0.107 Uiso 1 1 calc R . .
H31B H 0.1320 0.0838 0.3801 0.107 Uiso 1 1 calc R . .
H31C H 0.2299 0.1687 0.3552 0.107 Uiso 1 1 calc R . .
C32 C -0.0004(7) -0.0651(6) 0.2755(3) 0.091(3) Uani 1 1 d . . .
H32A H 0.0509 -0.1049 0.2824 0.137 Uiso 1 1 calc R . .
H32B H -0.0611 -0.0916 0.2327 0.137 Uiso 1 1 calc R . .
H32C H -0.0458 -0.0731 0.3060 0.137 Uiso 1 1 calc R . .
C33 C 0.3682(3) 0.3077(3) 0.18842(18) 0.0304(7) Uani 1 1 d . . .
H33A H 0.3767 0.3089 0.1461 0.036 Uiso 1 1 calc R . .
H33B H 0.3170 0.3463 0.1932 0.036 Uiso 1 1 calc R . .
C34 C 0.4986(3) 0.3672(3) 0.23681(16) 0.0264(7) Uani 1 1 d . . .
C35 C 0.5397(4) 0.4694(3) 0.26988(18) 0.0323(8) Uani 1 1 d . . .
H35A H 0.4813 0.5000 0.2653 0.039 Uiso 1 1 calc R . .
C36 C 0.6636(4) 0.5286(3) 0.30952(18) 0.0341(8) Uani 1 1 d . . .
C37 C 0.7467(4) 0.4819(3) 0.31462(18) 0.0324(8) Uani 1 1 d . . .
H37A H 0.8317 0.5211 0.3408 0.039 Uiso 1 1 calc R . .
C38 C 0.7104(3) 0.3801(3) 0.28295(16) 0.0278(7) Uani 1 1 d . . .
C39 C 0.5844(3) 0.3212(3) 0.24497(15) 0.0240(6) Uani 1 1 d . . .
C40 C 0.7055(5) 0.6419(3) 0.3449(2) 0.0472(11) Uani 1 1 d . . .
C41 C 0.8498(9) 0.6996(7) 0.3767(5) 0.058(2) Uiso 0.599(10) 1 d P . .
C42 C 0.6363(10) 0.6426(8) 0.3884(5) 0.065(3) Uiso 0.599(10) 1 d P . .
C43 C 0.6802(9) 0.7093(7) 0.2933(4) 0.057(2) Uiso 0.599(10) 1 d P . .
C41A C 0.8174(18) 0.7180(15) 0.3369(10) 0.082(5) Uiso 0.401(10) 1 d P . .
C42A C 0.7375(14) 0.6396(11) 0.4204(7) 0.060(4) Uiso 0.401(10) 1 d P . .
C43A C 0.5942(15) 0.6784(13) 0.3370(8) 0.068(4) Uiso 0.401(10) 1 d P . .
C44 C 0.8053(3) 0.3337(3) 0.28396(18) 0.0299(7) Uani 1 1 d . . .
H44A H 0.8212 0.3343 0.2432 0.036 Uiso 1 1 calc R . .
H44B H 0.8857 0.3807 0.3171 0.036 Uiso 1 1 calc R . .
C45 C 0.8049(5) 0.0898(5) 0.0645(2) 0.0526(12) Uani 1 1 d . B .
H45A H 0.7589 0.0280 0.0290 0.063 Uiso 1 1 calc R . .
H45B H 0.7713 0.0739 0.0996 0.063 Uiso 1 1 calc R . .
C46 C 0.9460(5) 0.1202(5) 0.0854(3) 0.0673(15) Uani 1 1 d . . .
H46A H 0.9700 0.0807 0.1167 0.081 Uiso 1 1 calc R B .
H46B H 0.9737 0.1080 0.0492 0.081 Uiso 1 1 calc R . .
C47 C 1.0003(6) 0.2357(6) 0.1143(4) 0.091(2) Uani 1 1 d . B .
H47A H 1.0716 0.2755 0.1000 0.110 Uiso 1 1 calc R A 1
H47B H 1.0315 0.2477 0.1607 0.110 Uiso 1 1 calc R A 1
C48A C 0.8921(9) 0.2725(7) 0.0925(6) 0.063(4) Uiso 0.70(4) 1 d PD B 1
C48 C 0.9124(19) 0.2696(16) 0.0669(18) 0.077(9) Uiso 0.30(4) 1 d PD B 2
C49 C 0.3665(5) 0.2966(4) 0.0040(2) 0.0525(12) Uani 1 1 d . B .
H49A H 0.3914 0.3669 -0.0063 0.063 Uiso 1 1 calc R . .
H49B H 0.4228 0.3031 0.0464 0.063 Uiso 1 1 calc R . .
C50 C 0.2306(5) 0.2520(5) 0.0020(2) 0.0579(13) Uani 1 1 d . . .
H50A H 0.2262 0.2503 0.0450 0.069 Uiso 1 1 calc R B 1
H50B H 0.1897 0.2963 -0.0161 0.069 Uiso 1 1 calc R B 1
C51 C 0.1672(12) 0.1468(10) -0.0366(6) 0.067(4) Uiso 0.508(19) 1 d P B 1
C51A C 0.1584(10) 0.1900(8) -0.0665(5) 0.049(3) Uiso 0.492(19) 1 d P B 2
C52 C 0.2559(7) 0.1753(7) -0.0871(3) 0.093(3) Uani 1 1 d . B .
H52A H 0.2451 0.1111 -0.1142 0.112 Uiso 1 1 calc R C 1
H52B H 0.2369 0.2231 -0.1135 0.112 Uiso 1 1 calc R C 1
C53 C 0.4999(6) 0.2056(5) 0.4640(2) 0.0618(14) Uani 1 1 d . . .
H53A H 0.5792 0.2123 0.4948 0.074 Uiso 1 1 calc R . .
H53B H 0.4332 0.1349 0.4592 0.074 Uiso 1 1 calc R . .
C54 C 0.4631(8) 0.2884(7) 0.4855(3) 0.093(2) Uani 1 1 d . . .
H54A H 0.3707 0.2599 0.4761 0.111 Uiso 1 1 calc R . .
H54B H 0.5050 0.3172 0.5313 0.111 Uiso 1 1 calc R . .
C55 C 0.5057(8) 0.3702(6) 0.4496(4) 0.094(2) Uani 1 1 d . . .
H55A H 0.4339 0.3825 0.4246 0.113 Uiso 1 1 calc R . .
H55B H 0.5699 0.4371 0.4784 0.113 Uiso 1 1 calc R . .
C56 C 0.5599(9) 0.3297(5) 0.4078(3) 0.086(2) Uani 1 1 d . . .
H56A H 0.5321 0.3430 0.3653 0.103 Uiso 1 1 calc R . .
H56B H 0.6531 0.3647 0.4247 0.103 Uiso 1 1 calc R . .
C57 C 0.3164(7) -0.1221(5) 0.3819(3) 0.0748(18) Uani 1 1 d . E .
H57A H 0.2747 -0.0793 0.3944 0.090 Uiso 1 1 calc R . .
H57B H 0.3865 -0.1152 0.4191 0.090 Uiso 1 1 calc R . .
C58 C 0.2266(9) -0.2317(6) 0.3576(4) 0.099(3) Uani 1 1 d . . .
H58A H 0.1423 -0.2384 0.3329 0.118 Uiso 1 1 calc R D 1
H58B H 0.2190 -0.2704 0.3919 0.118 Uiso 1 1 calc R D 1
C59 C 0.2921(16) -0.2715(10) 0.3136(7) 0.101(5) Uiso 0.71(3) 1 d P E 1
C59A C 0.219(3) -0.265(2) 0.2922(15) 0.087(12) Uiso 0.29(3) 1 d P E 2
C60 C 0.3430(10) -0.1787(7) 0.2909(4) 0.104(3) Uani 1 1 d . . .
H60A H 0.4244 -0.1709 0.2859 0.125 Uiso 1 1 calc R E 1
H60B H 0.2847 -0.1854 0.2490 0.125 Uiso 1 1 calc R E 1
O11 O 0.2716(12) 0.4546(10) -0.1541(6) 0.221(5) Uiso 1 1 d D . .
C61 C 0.2302(16) 0.4906(14) -0.1060(8) 0.200(7) Uiso 1 1 d D . .
H61A H 0.2336 0.5615 -0.1079 0.240 Uiso 1 1 calc R . .
H61B H 0.2829 0.4927 -0.0636 0.240 Uiso 1 1 calc R . .
C62 C 0.0926(17) 0.4081(16) -0.1215(9) 0.236(8) Uiso 1 1 d D . .
H62A H 0.0862 0.3443 -0.1050 0.283 Uiso 1 1 calc R . .
H62B H 0.0380 0.4373 -0.1088 0.283 Uiso 1 1 calc R . .
C63 C 0.073(2) 0.3930(17) -0.1892(9) 0.247(9) Uiso 1 1 d D . .
H63A H 0.1024 0.4592 -0.2042 0.296 Uiso 1 1 calc R . .
H63B H -0.0143 0.3445 -0.2158 0.296 Uiso 1 1 calc R . .
C64 C 0.1645(16) 0.3425(13) -0.1780(9) 0.218(7) Uiso 1 1 d D . .
H64A H 0.1636 0.3032 -0.2168 0.262 Uiso 1 1 calc R . .
H64B H 0.1585 0.3001 -0.1454 0.262 Uiso 1 1 calc R . .
C66 C 0.205(2) 0.5043(19) 0.3614(11) 0.293(12) Uiso 1 1 d D . .
H66A H 0.2939 0.5530 0.3699 0.352 Uiso 1 1 calc R . .
H66B H 0.1526 0.5097 0.3210 0.352 Uiso 1 1 calc R . .
C65 C 0.190(2) 0.3976(19) 0.3610(11) 0.289(11) Uiso 1 1 d D . .
H65A H 0.2705 0.3919 0.3651 0.347 Uiso 1 1 calc R . .
H65B H 0.1245 0.3485 0.3222 0.347 Uiso 1 1 calc R . .
O12 O 0.1522(14) 0.3782(11) 0.4162(7) 0.250(6) Uiso 1 1 d D . .
C67 C 0.1610(12) 0.5253(11) 0.4119(6) 0.185(6) Uiso 1 1 d D . .
H67A H 0.0906 0.5441 0.3933 0.221 Uiso 1 1 calc R . .
H67B H 0.2300 0.5900 0.4409 0.221 Uiso 1 1 calc R . .
C68 C 0.1176(12) 0.4527(11) 0.4521(6) 0.236(8) Uiso 1 1 d RD . .
H68A H 0.0265 0.4265 0.4460 0.283 Uiso 1 1 calc R . .
H68B H 0.1687 0.4786 0.4972 0.283 Uiso 1 1 calc R . .

loop_
_atom_site_aniso_label
_atom_site_aniso_U_11
_atom_site_aniso_U_22
_atom_site_aniso_U_33
_atom_site_aniso_U_23
_atom_site_aniso_U_13
_atom_site_aniso_U_12
Mo1 0.01981(15) 0.02203(15) 0.01754(15) 0.00380(10) 0.00582(10) 0.00742(11)
K1 0.0315(4) 0.0302(4) 0.0231(3) 0.0059(3) 0.0094(3) 0.0135(3)
K2 0.0335(4) 0.0394(4) 0.0243(4) 0.0072(3) 0.0132(3) 0.0135(3)
O1 0.0193(11) 0.0291(12) 0.0234(11) 0.0052(9) 0.0086(9) 0.0094(9)
O2 0.0179(10) 0.0220(11) 0.0204(11) 0.0034(9) 0.0050(8) 0.0074(9)
O3 0.0239(12) 0.0316(12) 0.0200(11) 0.0064(9) 0.0042(9) 0.0115(10)
O4 0.0195(11) 0.0245(11) 0.0209(11) 0.0017(9) 0.0040(9) 0.0081(9)
O5 0.0293(13) 0.0278(12) 0.0269(12) 0.0094(10) 0.0096(10) 0.0095(10)
O6 0.0278(12) 0.0267(12) 0.0207(11) 0.0019(9) 0.0079(9) 0.0090(10)
O7 0.0458(19) 0.107(3) 0.050(2) 0.028(2) 0.0134(16) 0.044(2)
O8 0.062(2) 0.092(3) 0.0458(19) 0.0131(18) 0.0192(17) 0.053(2)
O9 0.067(2) 0.054(2) 0.0362(17) 0.0032(14) 0.0247(16) 0.0202(17)
O10 0.088(3) 0.072(3) 0.054(2) 0.031(2) 0.031(2) 0.014(2)
C1 0.0153(14) 0.0304(17) 0.0227(15) 0.0044(13) 0.0067(12) 0.0096(12)
C2 0.0163(14) 0.0285(17) 0.0294(17) 0.0033(13) 0.0047(13) 0.0083(13)
C3 0.0198(15) 0.0366(19) 0.0232(16) -0.0019(14) 0.0005(12) 0.0116(14)
C4 0.0227(16) 0.043(2) 0.0221(16) 0.0062(14) 0.0055(13) 0.0160(15)
C5 0.0222(16) 0.0337(18) 0.0262(17) 0.0093(14) 0.0072(13) 0.0134(14)
C6 0.0156(14) 0.0319(17) 0.0245(16) 0.0042(13) 0.0050(12) 0.0104(13)
C7 0.039(2) 0.061(3) 0.0243(18) 0.0131(18) 0.0088(16) 0.026(2)
C8 0.064(3) 0.079(4) 0.028(2) 0.007(2) 0.009(2) 0.030(3)
C9 0.102(5) 0.146(7) 0.041(3) 0.036(4) 0.019(3) 0.096(5)
C10 0.074(4) 0.075(4) 0.043(3) 0.023(3) 0.025(3) 0.018(3)
C11 0.0247(16) 0.0297(17) 0.0273(17) 0.0057(14) 0.0077(13) 0.0140(14)
C12 0.0260(16) 0.0279(16) 0.0180(15) 0.0051(12) 0.0066(12) 0.0104(13)
C13 0.0213(15) 0.0256(16) 0.0193(15) 0.0058(12) 0.0079(12) 0.0087(12)
C14 0.0257(17) 0.0268(17) 0.0257(16) 0.0051(13) 0.0090(13) 0.0091(13)
C15 0.0267(17) 0.0264(17) 0.0318(19) 0.0019(14) 0.0052(14) 0.0038(14)
C16 0.040(2) 0.0204(16) 0.035(2) 0.0037(14) 0.0074(16) 0.0093(15)
C17 0.0347(19) 0.0276(17) 0.0295(18) 0.0073(14) 0.0085(15) 0.0165(15)
C18 0.044(3) 0.0205(19) 0.078(4) 0.000(2) -0.003(2) 0.0095(17)
C19 0.093(5) 0.045(3) 0.116(6) 0.036(4) 0.040(4) 0.022(3)
C20 0.082(4) 0.031(2) 0.102(5) -0.003(3) 0.033(4) 0.021(3)
C21 0.100(5) 0.037(3) 0.079(4) -0.013(3) -0.025(4) 0.021(3)
C22 0.0214(16) 0.0282(17) 0.0311(18) 0.0007(14) 0.0020(13) 0.0085(13)
C23 0.0181(15) 0.0306(17) 0.0265(16) 0.0028(13) 0.0011(12) 0.0104(13)
C24 0.0166(15) 0.0348(19) 0.0340(19) 0.0065(15) 0.0042(13) 0.0059(14)
C25 0.0162(15) 0.046(2) 0.0323(19) 0.0068(16) 0.0055(14) 0.0116(15)
C26 0.0198(16) 0.0383(19) 0.0304(18) 0.0005(15) 0.0044(13) 0.0140(14)
C27 0.0203(15) 0.0312(18) 0.0272(17) 0.0043(14) 0.0017(13) 0.0128(13)
C28 0.0190(15) 0.0308(17) 0.0235(16) 0.0046(13) 0.0018(12) 0.0118(13)
C29 0.0245(18) 0.061(3) 0.038(2) 0.005(2) 0.0130(16) 0.0117(18)
C30 0.048(3) 0.123(6) 0.075(4) 0.026(4) 0.036(3) 0.045(3)
C31 0.045(3) 0.124(6) 0.040(3) 0.014(3) 0.019(2) 0.027(3)
C32 0.080(4) 0.084(5) 0.083(5) 0.005(4) 0.059(4) -0.011(4)
C33 0.0285(18) 0.0329(18) 0.0300(18) 0.0045(14) 0.0037(14) 0.0177(15)
C34 0.0262(16) 0.0271(17) 0.0242(16) 0.0058(13) 0.0061(13) 0.0110(13)
C35 0.039(2) 0.0298(18) 0.0313(18) 0.0057(15) 0.0104(15) 0.0183(16)
C36 0.043(2) 0.0226(17) 0.0303(19) 0.0014(14) 0.0068(16) 0.0122(15)
C37 0.0296(18) 0.0272(17) 0.0297(18) 0.0017(14) 0.0034(14) 0.0063(14)
C38 0.0265(17) 0.0273(17) 0.0248(16) 0.0056(13) 0.0052(13) 0.0085(14)
C39 0.0297(17) 0.0230(15) 0.0200(15) 0.0040(12) 0.0089(13) 0.0117(13)
C40 0.053(3) 0.028(2) 0.048(3) -0.0056(18) 0.004(2) 0.0152(19)
C44 0.0217(16) 0.0240(16) 0.0352(19) 0.0009(14) 0.0045(14) 0.0050(13)
C45 0.042(2) 0.075(3) 0.045(3) 0.018(2) 0.018(2) 0.026(2)
C46 0.045(3) 0.080(4) 0.078(4) 0.023(3) 0.012(3) 0.031(3)
C47 0.049(3) 0.075(4) 0.118(6) 0.018(4) -0.014(4) 0.020(3)
C49 0.057(3) 0.069(3) 0.040(2) 0.011(2) 0.010(2) 0.040(3)
C50 0.054(3) 0.082(4) 0.041(3) 0.005(2) 0.011(2) 0.038(3)
C52 0.078(4) 0.115(6) 0.078(4) -0.035(4) 0.001(4) 0.061(4)
C53 0.066(3) 0.085(4) 0.039(3) 0.021(3) 0.021(2) 0.032(3)
C54 0.093(5) 0.120(6) 0.060(4) -0.005(4) 0.040(4) 0.035(5)
C55 0.103(6) 0.071(4) 0.111(6) -0.001(4) 0.039(5) 0.040(4)
C56 0.145(7) 0.051(3) 0.063(4) 0.013(3) 0.056(4) 0.029(4)
C57 0.094(5) 0.070(4) 0.050(3) 0.022(3) 0.030(3) 0.019(3)
C58 0.116(6) 0.084(5) 0.078(5) 0.021(4) 0.056(5) 0.008(4)
C60 0.135(8) 0.115(7) 0.073(5) 0.028(5) 0.067(5) 0.040(6)

loop_
_atom_type_symbol
_atom_type_description
_atom_type_scat_dispersion_real
_atom_type_scat_dispersion_imag
_atom_type_scat_source
C C 0.0033 0.0016 'International Tables Vol C Tables 4.2.6.8 and 6.1.1.4'
H H 0.0000 0.0000 'International Tables Vol C Tables 4.2.6.8 and 6.1.1.4'
O O 0.0106 0.0060 'International Tables Vol C Tables 4.2.6.8 and 6.1.1.4'
K K 0.2009 0.2494 'International Tables Vol C Tables 4.2.6.8 and 6.1.1.4'
Mo Mo -1.6832 0.6857 'International Tables Vol C Tables 4.2.6.8 and 6.1.1.4'

loop_
_geom_angle_atom_site_label_1
_geom_angle_atom_site_label_2
_geom_angle_atom_site_label_3
_geom_angle
_geom_angle_site_symmetry_1
_geom_angle_site_symmetry_3
O5 Mo1 O6 102.09(12) . .
O5 Mo1 O3 96.40(11) . .
O6 Mo1 O3 96.26(11) . .
O5 Mo1 O1 96.54(11) . .
O6 Mo1 O1 96.38(11) . .
O3 Mo1 O1 159.59(10) . .
O5 Mo1 O4 94.92(11) . .
O6 Mo1 O4 162.99(10) . .
O3 Mo1 O4 81.90(9) . .
O1 Mo1 O4 81.32(9) . .
O5 Mo1 O2 168.53(10) . .
O6 Mo1 O2 89.38(10) . .
O3 Mo1 O2 82.05(9) . .
O1 Mo1 O2 82.12(9) . .
O4 Mo1 O2 73.61(9) . .
O5 Mo1 K1 53.07(9) . .
O6 Mo1 K1 49.20(8) . .
O3 Mo1 K1 96.48(7) . .
O1 Mo1 K1 103.92(7) . .
O4 Mo1 K1 147.75(7) . .
O2 Mo1 K1 138.35(6) . .
O5 Mo1 K2 132.32(9) . .
O6 Mo1 K2 125.59(8) . .
O3 Mo1 K2 80.01(7) . .
O1 Mo1 K2 79.60(7) . .
O4 Mo1 K2 37.39(7) . .
O2 Mo1 K2 36.21(6) . .
K1 Mo1 K2 173.642(19) . .
O7 K1 O6 91.99(11) . 2_655
O7 K1 O8 151.36(13) . .
O6 K1 O8 115.56(11) 2_655 .
O7 K1 O6 81.29(10) . .
O6 K1 O6 73.53(8) 2_655 .
O8 K1 O6 98.40(10) . .
O7 K1 O5 78.53(10) . .
O6 K1 O5 130.34(7) 2_655 .
O8 K1 O5 77.53(9) . .
O6 K1 O5 56.91(7) . .
O7 K1 C12 116.11(10) . 2_655
O6 K1 C12 70.17(8) 2_655 2_655
O8 K1 C12 82.54(10) . 2_655
O6 K1 C12 139.87(8) . 2_655
O5 K1 C12 156.37(8) . 2_655
O7 K1 C17 114.23(11) . 2_655
O6 K1 C17 94.18(8) 2_655 2_655
O8 K1 C17 73.44(10) . 2_655
O6 K1 C17 160.98(9) . 2_655
O5 K1 C17 134.33(8) . 2_655
C12 K1 C17 24.15(8) 2_655 2_655
O7 K1 C13 94.98(10) . 2_655
O6 K1 C13 56.32(8) 2_655 2_655
O8 K1 C13 106.53(9) . 2_655
O6 K1 C13 129.62(8) . 2_655
O5 K1 C13 170.36(8) . 2_655
C12 K1 C13 24.27(8) 2_655 2_655
C17 K1 C13 42.24(8) 2_655 2_655
O7 K1 C16 92.23(11) . 2_655
O6 K1 C16 105.55(8) 2_655 2_655
O8 K1 C16 87.92(11) . 2_655
O6 K1 C16 173.39(9) . 2_655
O5 K1 C16 123.26(8) . 2_655
C12 K1 C16 42.65(9) 2_655 2_655
C17 K1 C16 24.09(9) 2_655 2_655
C13 K1 C16 49.26(8) 2_655 2_655
O7 K1 C14 73.61(10) . 2_655
O6 K1 C14 68.97(8) 2_655 2_655
O8 K1 C14 122.06(10) . 2_655
O6 K1 C14 133.46(8) . 2_655
O5 K1 C14 146.81(8) . 2_655
C12 K1 C14 42.52(8) 2_655 2_655
C17 K1 C14 49.01(9) 2_655 2_655
C13 K1 C14 23.99(8) 2_655 2_655
C16 K1 C14 42.13(9) 2_655 2_655
O7 K1 C15 72.80(11) . 2_655
O6 K1 C15 92.58(8) 2_655 2_655
O8 K1 C15 111.40(11) . 2_655
O6 K1 C15 150.20(9) . 2_655
O5 K1 C15 128.81(8) . 2_655
C12 K1 C15 48.85(9) 2_655 2_655
C17 K1 C15 41.56(9) 2_655 2_655
C13 K1 C15 41.67(8) 2_655 2_655
C16 K1 C15 23.60(9) 2_655 2_655
C14 K1 C15 23.64(8) 2_655 2_655
O7 K1 Mo1 80.10(8) . .
O6 K1 Mo1 101.95(5) 2_655 .
O8 K1 Mo1 86.29(8) . .
O6 K1 Mo1 28.42(5) . .
O5 K1 Mo1 28.58(5) . .
C12 K1 Mo1 161.52(6) 2_655 .
C17 K1 Mo1 158.18(7) 2_655 .
C13 K1 Mo1 157.79(6) 2_655 .
C16 K1 Mo1 151.68(7) 2_655 .
C14 K1 Mo1 151.61(6) 2_655 .
C15 K1 Mo1 149.63(7) 2_655 .
O2 K2 O4 56.93(7) . .
O2 K2 O9 163.26(10) . .
O4 K2 O9 107.31(9) . .
O2 K2 O10 102.02(11) . .
O4 K2 O10 158.93(11) . .
O9 K2 O10 93.72(12) . .
O2 K2 C39 78.69(8) . .
O4 K2 C39 21.76(7) . .
O9 K2 C39 85.67(9) . .
O10 K2 C39 178.83(13) . .
O2 K2 C26 93.47(8) . .
O4 K2 C26 75.12(8) . .
O9 K2 C26 86.96(10) . .
O10 K2 C26 108.05(13) . .
C39 K2 C26 70.94(9) . .
O2 K2 C27 74.42(8) . .
O4 K2 C27 53.00(8) . .
O9 K2 C27 101.21(10) . .
O10 K2 C27 125.02(12) . .
C39 K2 C27 54.21(8) . .
C26 K2 C27 23.59(9) . .
O2 K2 C1 52.68(7) . .
O4 K2 C1 52.38(8) . .
O9 K2 C1 114.56(10) . .
O10 K2 C1 117.69(12) . .
C39 K2 C1 63.48(8) . .
C26 K2 C1 126.67(9) . .
C27 K2 C1 103.31(9) . .
O2 K2 C2 74.81(8) . .
O4 K2 C2 53.19(8) . .
O9 K2 C2 91.23(10) . .
O10 K2 C2 126.90(12) . .
C39 K2 C2 54.14(8) . .
C26 K2 C2 125.01(9) . .
C27 K2 C2 105.53(9) . .
C1 K2 C2 23.70(8) . .
O2 K2 C28 52.33(8) . .
O4 K2 C28 52.56(8) . .
O9 K2 C28 124.93(10) . .
O10 K2 C28 115.81(11) . .
C39 K2 C28 63.86(8) . .
C26 K2 C28 41.32(9) . .
C27 K2 C28 23.76(8) . .
C1 K2 C28 92.32(8) . .
C2 K2 C28 103.64(9) . .
O2 K2 C13 19.73(7) . .
O4 K2 C13 76.66(7) . .
O9 K2 C13 172.72(10) . .
O10 K2 C13 82.29(11) . .
C39 K2 C13 98.42(8) . .
C26 K2 C13 100.05(8) . .
C27 K2 C13 86.06(8) . .
C1 K2 C13 62.70(8) . .
C2 K2 C13 86.36(8) . .
C28 K2 C13 62.35(8) . .
O2 K2 C6 52.50(7) . .
O4 K2 C6 74.23(8) . .
O9 K2 C6 121.32(10) . .
O10 K2 C6 93.99(13) . .
C39 K2 C6 87.18(8) . .
C26 K2 C6 143.28(9) . .
C27 K2 C6 120.28(9) . .
C1 K2 C6 23.74(8) . .
C2 K2 C6 41.42(8) . .
C28 K2 C6 102.76(8) . .
C13 K2 C6 53.27(8) . .
C1 O1 Mo1 122.01(19) . .
C13 O2 Mo1 125.9(2) . .
C13 O2 K2 118.85(19) . .
Mo1 O2 K2 115.21(9) . .
C28 O3 Mo1 122.04(19) . .
C39 O4 Mo1 135.0(2) . .
C39 O4 K2 110.74(19) . .
Mo1 O4 K2 114.25(10) . .
Mo1 O5 K1 98.35(11) . .
Mo1 O6 K1 151.15(13) . 2_655
Mo1 O6 K1 102.38(10) . .
K1 O6 K1 106.47(8) 2_655 .
C48 O7 C48A 28.0(14) . .
C48 O7 C45 111.2(11) . .
C48A O7 C45 107.2(5) . .
C48 O7 K1 132.6(11) . .
C48A O7 K1 127.2(5) . .
C45 O7 K1 116.2(3) . .
C52 O8 C49 106.8(4) . .
C52 O8 K1 127.7(3) . .
C49 O8 K1 122.9(3) . .
C56 O9 C53 106.5(4) . .
C56 O9 K2 116.8(3) . .
C53 O9 K2 136.3(3) . .
C60 O10 C57 107.7(5) . .
C60 O10 K2 113.5(4) . .
C57 O10 K2 138.7(4) . .
O1 C1 C2 120.8(3) . .
O1 C1 C6 120.1(3) . .
C2 C1 C6 119.2(3) . .
O1 C1 K2 112.21(18) . .
C2 C1 K2 78.43(19) . .
C6 C1 K2 79.04(18) . .
C3 C2 C1 119.4(3) . .
C3 C2 C44 120.3(3) . .
C1 C2 C44 120.3(3) . .
C3 C2 K2 79.4(2) . .
C1 C2 K2 77.87(18) . .
C44 C2 K2 114.8(2) . .
C2 C3 C4 122.6(3) . .
C2 C3 K2 77.24(19) . .
C4 C3 K2 80.8(2) . .
C3 C4 C5 116.8(3) . .
C3 C4 C7 123.1(3) . .
C5 C4 C7 120.0(4) . .
C3 C4 K2 76.19(19) . .
C5 C4 K2 76.91(19) . .
C7 C4 K2 118.9(2) . .
C6 C5 C4 122.8(3) . .
C6 C5 K2 77.27(19) . .
C4 C5 K2 80.0(2) . .
C5 C6 C1 119.3(3) . .
C5 C6 C11 120.7(3) . .
C1 C6 C11 119.9(3) . .
C5 C6 K2 79.6(2) . .
C1 C6 K2 77.22(18) . .
C11 C6 K2 116.85(19) . .
C9 C7 C8 108.4(4) . .
C9 C7 C10 110.0(5) . .
C8 C7 C10 107.4(4) . .
C9 C7 C4 109.0(4) . .
C8 C7 C4 112.0(4) . .
C10 C7 C4 110.1(4) . .
C6 C11 C12 118.6(3) . .
C17 C12 C13 119.6(3) . .
C17 C12 C11 120.6(3) . .
C13 C12 C11 119.7(3) . .
C17 C12 K1 78.2(2) . 2_655
C13 C12 K1 80.89(19) . 2_655
C11 C12 K1 107.3(2) . 2_655
O2 C13 C12 120.1(3) . .
O2 C13 C14 120.5(3) . .
C12 C13 C14 119.4(3) . .
O2 C13 K1 117.05(19) . 2_655
C12 C13 K1 74.84(18) . 2_655
C14 C13 K1 78.50(19) . 2_655
O2 C13 K2 41.43(14) . .
C12 C13 K2 112.1(2) . .
C14 C13 K2 112.5(2) . .
K1 C13 K2 158.38(11) 2_655 .
C15 C14 C13 118.9(3) . .
C15 C14 C22 121.0(3) . .
C13 C14 C22 119.8(3) . .
C15 C14 K1 78.3(2) . 2_655
C13 C14 K1 77.51(19) . 2_655
C22 C14 K1 110.0(2) . 2_655
C16 C15 C14 122.6(3) . .
C16 C15 K1 77.9(2) . 2_655
C14 C15 K1 78.0(2) . 2_655
C15 C16 C17 117.3(3) . .
C15 C16 C18 121.7(4) . .
C17 C16 C18 120.9(4) . .
C15 C16 K1 78.5(2) . 2_655
C17 C16 K1 74.8(2) . 2_655
C18 C16 K1 118.0(3) . 2_655
C12 C17 C16 122.0(3) . .
C12 C17 K1 77.7(2) . 2_655
C16 C17 K1 81.1(2) . 2_655
C21 C18 C20 115.3(5) . .
C21 C18 C16 112.3(4) . .
C20 C18 C16 112.7(4) . .
C21 C18 C19 105.0(5) . .
C20 C18 C19 104.0(5) . .
C16 C18 C19 106.4(5) . .
C14 C22 C23 118.0(3) . .
C24 C23 C28 119.2(3) . .
C24 C23 C22 120.4(3) . .
C28 C23 C22 120.3(3) . .
C24 C23 K2 78.8(2) . .
C28 C23 K2 76.89(19) . .
C22 C23 K2 116.7(2) . .
C23 C24 C25 122.5(3) . .
C23 C24 K2 78.02(19) . .
C25 C24 K2 77.7(2) . .
C24 C25 C26 116.9(3) . .
C24 C25 C29 123.4(4) . .
C26 C25 C29 119.7(4) . .
C24 C25 K2 79.2(2) . .
C26 C25 K2 76.1(2) . .
C29 C25 K2 115.9(2) . .
C27 C26 C25 122.7(3) . .
C27 C26 K2 78.4(2) . .
C25 C26 K2 80.5(2) . .
C26 C27 C28 118.9(3) . .
C26 C27 C33 119.6(3) . .
C28 C27 C33 121.4(3) . .
C26 C27 K2 78.0(2) . .
C28 C27 K2 79.09(19) . .
C33 C27 K2 114.8(2) . .
O3 C28 C23 120.2(3) . .
O3 C28 C27 120.2(3) . .
C23 C28 C27 119.6(3) . .
O3 C28 K2 111.78(19) . .
C23 C28 K2 79.61(19) . .
C27 C28 K2 77.15(19) . .
C31 C29 C32 110.1(5) . .
C31 C29 C25 109.2(3) . .
C32 C29 C25 112.1(4) . .
C31 C29 C30 109.1(5) . .
C32 C29 C30 107.3(5) . .
C25 C29 C30 109.0(4) . .
C34 C33 C27 117.0(3) . .
C35 C34 C39 118.6(3) . .
C35 C34 C33 122.2(3) . .
C39 C34 C33 119.0(3) . .
C34 C35 C36 122.4(3) . .
C37 C36 C35 117.3(3) . .
C37 C36 C40 122.0(4) . .
C35 C36 C40 120.7(4) . .
C36 C37 C38 122.6(3) . .
C37 C38 C39 118.9(3) . .
C37 C38 C44 121.9(3) . .
C39 C38 C44 118.9(3) . .
O4 C39 C38 120.2(3) . .
O4 C39 C34 119.7(3) . .
C38 C39 C34 120.0(3) . .
O4 C39 K2 47.50(15) . .
C38 C39 K2 109.5(2) . .
C34 C39 K2 108.9(2) . .
C41A C40 C42 134.2(9) . .
C41A C40 C41 38.1(8) . .
C42 C40 C41 113.1(6) . .
C41A C40 C36 113.9(9) . .
C42 C40 C36 110.6(5) . .
C41 C40 C36 112.2(5) . .
C41A C40 C43A 114.1(10) . .
C42 C40 C43A 52.7(7) . .
C41 C40 C43A 133.1(7) . .
C36 C40 C43A 114.5(7) . .
C41A C40 C43 64.9(9) . .
C42 C40 C43 110.9(6) . .
C41 C40 C43 101.9(6) . .
C36 C40 C43 107.7(5) . .
C43A C40 C43 59.7(7) . .
C41A C40 C42A 107.7(10) . .
C42 C40 C42A 47.7(7) . .
C41 C40 C42A 72.1(7) . .
C36 C40 C42A 106.4(6) . .
C43A C40 C42A 98.5(8) . .
C43 C40 C42A 144.9(7) . .
C41A C41 C40 65.5(13) . .
C41A C41 C42A 118.4(15) . .
C40 C41 C42A 56.5(6) . .
C42A C42 C43A 138.6(13) . .
C42A C42 C40 74.2(9) . .
C43A C42 C40 69.0(9) . .
C43A C43 C40 59.7(7) . .
C43A C43 C41A 104.0(11) . .
C40 C43 C41A 52.7(8) . .
C41 C41A C40 76.5(14) . .
C41 C41A C43 136.3(19) . .
C40 C41A C43 62.4(8) . .
C42 C42A C40 58.0(8) . .
C42 C42A C41 103.4(11) . .
C40 C42A C41 51.4(5) . .
C42 C43A C43 117.3(12) . .
C42 C43A C40 58.3(8) . .
C43 C43A C40 60.6(7) . .
C2 C44 C38 116.8(3) . .
O7 C45 C46 103.6(4) . .
C47 C46 C45 102.3(5) . .
C46 C47 C48 100.5(10) . .
C46 C47 C48A 107.2(5) . .
C48 C47 C48A 25.6(12) . .
O7 C48A C47 102.2(7) . .
O7 C48 C47 105.3(15) . .
O8 C49 C50 106.0(4) . .
C51 C50 C49 108.1(6) . .
C51 C50 C51A 37.4(6) . .
C49 C50 C51A 103.0(5) . .
C50 C51 C52 94.3(8) . .
C52 C51A C50 103.0(7) . .
O8 C52 C51A 112.8(6) . .
O8 C52 C51 97.8(6) . .
C51A C52 C51 33.4(5) . .
O9 C53 C54 106.2(5) . .
C55 C54 C53 104.7(5) . .
C56 C55 C54 106.0(6) . .
O9 C56 C55 106.8(6) . .
O10 C57 C58 106.1(5) . .
C57 C58 C59A 109.5(12) . .
C57 C58 C59 100.8(7) . .
C59A C58 C59 35.0(12) . .
C60 C59 C58 99.2(9) . .
C58 C59A C60 100.1(18) . .
O10 C60 C59 111.6(7) . .
O10 C60 C59A 104.7(12) . .
C59 C60 C59A 36.5(11) . .
C61 O11 C64 97.7(13) . .
O11 C61 C62 104.0(14) . .
C63 C62 C61 91.8(16) . .
C62 C63 C64 87.4(15) . .
C63 C64 O11 87.4(13) . .
C67 C66 C65 102.2(17) . .
C66 C65 O12 101.6(18) . .
C65 O12 C68 122.9(15) . .
C66 C67 C68 125.9(12) . .
C67 C68 O12 86.6(9) . .

loop_
_geom_bond_atom_site_label_1
_geom_bond_atom_site_label_2
_geom_bond_distance
_geom_bond_site_symmetry_2
Mo1 O5 1.720(2) .
Mo1 O6 1.733(2) .
Mo1 O3 2.001(2) .
Mo1 O1 2.006(2) .
Mo1 O4 2.074(2) .
Mo1 O2 2.105(2) .
Mo1 K1 3.5578(8) .
Mo1 K2 3.9816(8) .
K1 O7 2.661(3) .
K1 O6 2.709(2) 2_655
K1 O8 2.755(3) .
K1 O6 2.757(3) .
K1 O5 2.875(3) .
K1 C12 3.313(3) 2_655
K1 C17 3.319(4) 2_655
K1 C13 3.390(3) 2_655
K1 C16 3.398(4) 2_655
K1 C14 3.402(4) 2_655
K1 C15 3.406(4) 2_655
K2 O2 2.600(2) .
K2 O4 2.652(2) .
K2 O9 2.735(3) .
K2 O10 2.763(4) .
K2 C39 3.364(3) .
K2 C26 3.408(4) .
K2 C27 3.413(3) .
K2 C1 3.421(3) .
K2 C2 3.429(3) .
K2 C28 3.438(3) .
K2 C13 3.442(3) .
K2 C6 3.445(3) .
O1 C1 1.345(4) .
O2 C13 1.326(4) .
O3 C28 1.352(4) .
O4 C39 1.334(4) .
O6 K1 2.709(2) 2_655
O7 C48 1.407(16) .
O7 C48A 1.445(9) .
O7 C45 1.447(7) .
O8 C52 1.381(7) .
O8 C49 1.434(6) .
O9 C56 1.408(7) .
O9 C53 1.419(6) .
O10 C60 1.409(9) .
O10 C57 1.424(7) .
C1 C2 1.406(5) .
C1 C6 1.412(5) .
C2 C3 1.393(5) .
C2 C44 1.518(5) .
C3 C4 1.394(5) .
C4 C5 1.398(5) .
C4 C7 1.539(5) .
C5 C6 1.387(5) .
C6 C11 1.512(5) .
C7 C9 1.524(7) .
C7 C8 1.530(7) .
C7 C10 1.532(7) .
C11 C12 1.517(5) .
C12 C17 1.388(5) .
C12 C13 1.411(5) .
C12 K1 3.313(3) 2_655
C13 C14 1.412(5) .
C13 K1 3.390(3) 2_655
C14 C15 1.395(5) .
C14 C22 1.518(5) .
C14 K1 3.402(4) 2_655
C15 C16 1.391(5) .
C15 K1 3.406(4) 2_655
C16 C17 1.404(5) .
C16 C18 1.537(5) .
C16 K1 3.398(4) 2_655
C17 K1 3.319(4) 2_655
C18 C21 1.499(7) .
C18 C20 1.506(8) .
C18 C19 1.579(9) .
C22 C23 1.521(5) .
C23 C24 1.395(5) .
C23 C28 1.408(5) .
C24 C25 1.396(6) .
C25 C26 1.399(6) .
C25 C29 1.533(5) .
C26 C27 1.394(5) .
C27 C28 1.411(5) .
C27 C33 1.518(5) .
C29 C31 1.507(7) .
C29 C32 1.530(8) .
C29 C30 1.549(8) .
C33 C34 1.517(5) .
C34 C35 1.394(5) .
C34 C39 1.406(5) .
C35 C36 1.398(6) .
C36 C37 1.387(6) .
C36 C40 1.545(5) .
C37 C38 1.390(5) .
C38 C39 1.403(5) .
C38 C44 1.525(5) .
C40 C41A 1.45(2) .
C40 C42 1.454(11) .
C40 C41 1.545(11) .
C40 C43A 1.596(17) .
C40 C43 1.610(10) .
C40 C42A 1.650(15) .
C41 C41A 0.98(2) .
C41 C42A 1.882(18) .
C42 C42A 1.269(17) .
C42 C43A 1.359(18) .
C43 C43A 1.594(18) .
C43 C41A 1.65(2) .
C45 C46 1.522(7) .
C46 C47 1.507(9) .
C47 C48 1.54(3) .
C47 C48A 1.570(11) .
C49 C50 1.512(7) .
C50 C51 1.445(13) .
C50 C51A 1.540(11) .
C51 C52 1.744(15) .
C51A C52 1.459(12) .
C53 C54 1.487(10) .
C54 C55 1.482(11) .
C55 C56 1.473(10) .
C57 C58 1.457(9) .
C58 C59A 1.48(3) .
C58 C59 1.614(16) .
C59 C60 1.426(15) .
C59A C60 1.55(3) .
O11 C61 1.443(13) .
O11 C64 1.544(14) .
C61 C62 1.550(15) .
C62 C63 1.466(16) .
C63 C64 1.518(15) .
C66 C67 1.435(16) .
C66 C65 1.446(16) .
C65 O12 1.456(16) .
O12 C68 1.517(13) .
C67 C68 1.4691 .
